data_4339508
loop_
_publ_author_name
'Zhao, Ningfeng'
'Van Stipdonk, Michael J.'
'Bauer, Cary'
'Campana, Charles'
'Eichhorn, David M.'

_publ_section_title
;
 Sandwich compounds of cyanotrispyrazolylborates: complexation-induced
 ligand isomerization.
;
_journal_issue 21
_journal_name_full 'Inorganic chemistry'
_journal_page_first 8662
_journal_page_last 8667
_journal_paper_doi 10.1021/ic700628b
_journal_volume 46
_journal_year 2007
_chemical_formula_sum 'C60 H38 B2 Fe N18'
_chemical_formula_weight 1088.8
_space_group_IT_number 14
_symmetry_cell_setting monoclinic
_symmetry_space_group_name_Hall '-P 2yn'
_symmetry_space_group_name_H-M 'P 1 21/n 1'
_audit_creation_date 2007-04-01T17:39:09-00:00
_audit_creation_method 'WinGX routine CIF_UPDATE'
_cell_angle_alpha 90
_cell_angle_beta 99.535(3)
_cell_angle_gamma 90
_cell_formula_units_Z 4
_cell_length_a 10.5615(3)
_cell_length_b 19.6216(8)
_cell_length_c 28.0887(14)
_cell_measurement_reflns_used 4085
_cell_measurement_temperature 100(2)
_cell_measurement_theta_max 57.65
_cell_measurement_theta_min 3.19
_cell_volume 5740.5(4)
_computing_cell_refinement 'Bruker APEX2'
_computing_data_collection 'Bruker APEX2'
_computing_data_reduction 'Bruker SAINT'
_computing_molecular_graphics 'Bruker SHELXTL'
_computing_publication_material 'Bruker SHELXTL'
_computing_structure_refinement 'SHELXL-97 (Sheldrick, 1997)'
_computing_structure_solution 'Bruker SHELXTL'
_diffrn_measured_fraction_theta_full 0.979
_diffrn_measured_fraction_theta_max 0.979
_diffrn_measurement_device_type 'Bruker SMART APEX II CCD area detector'
_diffrn_measurement_method 'phi and omega scans'
_diffrn_radiation_type CuK\a
_diffrn_radiation_wavelength 1.54178
_diffrn_reflns_av_R_equivalents 0.1511
_diffrn_reflns_limit_h_max 11
_diffrn_reflns_limit_h_min -11
_diffrn_reflns_limit_k_max 20
_diffrn_reflns_limit_k_min -21
_diffrn_reflns_limit_l_max 31
_diffrn_reflns_limit_l_min -30
_diffrn_reflns_number 28292
_diffrn_reflns_theta_full 59.24
_diffrn_reflns_theta_max 59.24
_diffrn_reflns_theta_min 2.76
_exptl_absorpt_coefficient_mu 2.551
_exptl_absorpt_correction_T_max 0.9274
_exptl_absorpt_correction_T_min 0.7327
_exptl_absorpt_correction_type multi-scan
_exptl_crystal_colour 'clear colorless'
_exptl_crystal_density_diffrn 1.26
_exptl_crystal_density_meas 0
_exptl_crystal_density_method 'not measured'
_exptl_crystal_description needle
_exptl_crystal_F_000 2240
_exptl_crystal_size_max 0.13
_exptl_crystal_size_mid 0.06
_exptl_crystal_size_min 0.03
_refine_diff_density_max 0.53
_refine_diff_density_min -0.33
_refine_ls_extinction_method none
_refine_ls_goodness_of_fit_ref 1.022
_refine_ls_hydrogen_treatment mixed
_refine_ls_matrix_type full
_refine_ls_number_parameters 739
_refine_ls_number_reflns 8150
_refine_ls_number_restraints 3
_refine_ls_restrained_S_all 1.022
_refine_ls_R_factor_gt 0.0911
_refine_ls_shift/su_max 0
_refine_ls_structure_factor_coef Fsqd
_refine_ls_weighting_details 'calc w=1/[\s^2^(Fo^2^)+(0.1290P)^2^+1.6911P] where P=(Fo^2^+2Fc^2^)/3'
_refine_ls_weighting_scheme calc
_refine_ls_wR_factor_ref 0.2719
_reflns_number_gt 3451
_reflns_number_total 8150
_reflns_threshold_expression >2sigma(I)
_cod_data_source_file ic700628b-file003.cif
_cod_data_source_block wichita2x
_cod_depositor_comments
;
The following automatic conversions were performed:

'_symmetry_cell_setting' value 'Monoclinic' changed to 'monoclinic'
according to
/usr/data/users/saulius/automatic-downloads/retrospective/ACS/lib/dictionaries/cif_core.dic
dictionary named 'cif_core.dic' version 2.4.2 from 2011-04-26.

Automatic conversion script
Id: cif_fix_values 2281 2013-09-26 08:29:07Z andrius 
;
_cod_original_sg_symbol_H-M P2(1)/n
_cod_original_formula_sum 'C24 H15.20 B0.80 Fe0.40 N7.20'
_cod_database_code 4339508

loop_
_symmetry_equiv_pos_as_xyz
'x, y, z'
'-x+1/2, y+1/2, -z+1/2'
'-x, -y, -z'
'x-1/2, -y-1/2, z-1/2'

loop_
_atom_site_label
_atom_site_type_symbol
_atom_site_fract_x
_atom_site_fract_y
_atom_site_fract_z
_atom_site_U_iso_or_equiv
_atom_site_adp_type
_atom_site_occupancy
_atom_site_calc_flag
_atom_site_refinement_flags
Fe1 Fe -0.00302(10) 0.05118(5) 0.24826(5) 0.0499(5) Uani 1 d .
B1 B 0.0881(8) 0.1537(5) 0.3350(5) 0.054(3) Uani 1 d .
N1A N 0.1104(5) 0.1484(3) 0.2458(4) 0.052(2) Uani 1 d .
C1A C 0.2304(6) 0.2261(4) 0.2901(4) 0.053(3) Uani 1 d .
H1A H 0.2709 0.252 0.3169 0.064 Uiso 1 calc R
C2A C 0.2454(7) 0.2345(4) 0.2431(4) 0.053(3) Uani 1 d .
C3A C 0.3305(7) 0.2842(4) 0.2264(4) 0.064(3) Uani 1 d .
N3A N 0.4010(6) 0.3223(3) 0.2153(3) 0.077(3) Uani 1 d .
C4A C 0.1663(7) 0.1853(4) 0.2152(5) 0.051(3) Uani 1 d .
C5A C 0.1472(7) 0.1768(4) 0.1630(5) 0.060(3) Uani 1 d D
C6A C 0.1394(6) 0.1131(4) 0.1400(5) 0.057(3) Uani 1 d D
H6A H 0.1489 0.073 0.1592 0.069 Uiso 1 calc R
C7A C 0.1188(7) 0.1070(5) 0.0918(5) 0.064(3) Uani 1 d D
H7A H 0.1127 0.063 0.0774 0.077 Uiso 1 calc R
C8A C 0.1063(9) 0.1644(7) 0.0628(4) 0.090(3) Uani 1 d D
H8A H 0.0907 0.1596 0.0287 0.108 Uiso 1 calc R
C9A C 0.1163(10) 0.2288(6) 0.0832(6) 0.095(4) Uani 1 d D
H9A H 0.1114 0.2684 0.0635 0.114 Uiso 1 calc R
C10A C 0.1337(8) 0.2340(5) 0.1330(5) 0.079(4) Uani 1 d D
H10A H 0.1365 0.278 0.1473 0.095 Uiso 1 calc R
N2A N 0.1466(5) 0.1737(3) 0.2915(3) 0.049(2) Uani 1 d .
N1B N -0.1269(5) 0.1237(3) 0.2824(3) 0.052(2) Uani 1 d .
C1B C -0.1390(7) 0.1988(3) 0.3407(4) 0.061(3) Uani 1 d .
H1B H -0.1147 0.2274 0.368 0.073 Uiso 1 calc R
C2B C -0.2627(7) 0.1929(4) 0.3145(4) 0.060(3) Uani 1 d .
C3B C -0.3745(7) 0.2240(4) 0.3251(4) 0.061(3) Uani 1 d .
N3B N -0.4652(6) 0.2500(3) 0.3345(3) 0.073(2) Uani 1 d .
C4B C -0.2492(6) 0.1448(4) 0.2776(3) 0.047(3) Uani 1 d .
C5B C -0.3493(6) 0.1243(4) 0.2372(3) 0.049(2) Uani 1 d .
C6B C -0.3669(7) 0.0567(4) 0.2236(3) 0.053(3) Uani 1 d .
H6B H -0.3164 0.0221 0.2413 0.063 Uiso 1 calc R
C7B C -0.4579(7) 0.0395(4) 0.1844(4) 0.062(3) Uani 1 d .
H7B H -0.4699 -0.0072 0.1757 0.075 Uiso 1 calc R
C8B C -0.5313(7) 0.0878(5) 0.1576(4) 0.063(3) Uani 1 d .
H8B H -0.5915 0.0755 0.13 0.076 Uiso 1 calc R
C9B C -0.5146(8) 0.1567(5) 0.1724(4) 0.066(3) Uani 1 d .
H9B H -0.5663 0.1911 0.1551 0.079 Uiso 1 calc R
C10B C -0.4250(7) 0.1739(4) 0.2112(4) 0.059(3) Uani 1 d .
H10B H -0.4142 0.2203 0.2206 0.071 Uiso 1 calc R
N2B N -0.0605(5) 0.1581(3) 0.3215(3) 0.054(2) Uani 1 d .
N1C N 0.0951(5) 0.0300(3) 0.3156(3) 0.051(2) Uani 1 d .
C1C C 0.1424(8) -0.0277(4) 0.3385(4) 0.061(3) Uani 1 d .
H1C H 0.1368 -0.0715 0.3239 0.073 Uiso 1 calc R
C2C C 0.1989(8) -0.0155(5) 0.3849(4) 0.059(3) Uani 1 d .
C3C C 0.2539(11) -0.0642(6) 0.4192(5) 0.094(4) Uani 1 d .
N3C N 0.2929(10) -0.1051(5) 0.4474(5) 0.134(4) Uani 1 d .
C4C C 0.1858(9) 0.0551(5) 0.3910(5) 0.064(3) Uani 1 d .
C5C C 0.2336(11) 0.0942(5) 0.4345(5) 0.083(3) Uani 1 d .
C6C C 0.3504(14) 0.0857(6) 0.4583(6) 0.133(5) Uani 1 d .
H6C H 0.4045 0.0524 0.4475 0.16 Uiso 1 calc R
C7C C 0.3980(15) 0.1256(9) 0.5003(7) 0.152(6) Uani 1 d .
H7C H 0.4828 0.1178 0.5168 0.183 Uiso 1 calc R
C8C C 0.325(2) 0.1748(11) 0.5173(8) 0.183(10) Uani 1 d .
H8C H 0.3576 0.2018 0.5446 0.22 Uiso 1 calc R
C9C C 0.205(2) 0.1831(7) 0.4936(6) 0.159(7) Uani 1 d .
H9C H 0.1533 0.2171 0.5048 0.191 Uiso 1 calc R
C10C C 0.1509(11) 0.1437(6) 0.4524(5) 0.112(4) Uani 1 d .
H10C H 0.0642 0.1496 0.4374 0.134 Uiso 1 calc R
N2C N 0.1250(6) 0.0789(4) 0.3500(3) 0.054(2) Uani 1 d .
B2 B -0.0958(8) -0.0530(4) 0.1610(4) 0.048(3) Uani 1 d .
N1D N -0.1148(5) -0.0459(3) 0.2509(3) 0.048(2) Uani 1 d .
C1D C -0.2311(7) -0.1266(4) 0.2083(5) 0.064(3) Uani 1 d .
H1D H -0.2695 -0.1537 0.1818 0.076 Uiso 1 calc R
C2D C -0.2477(7) -0.1351(4) 0.2558(5) 0.060(3) Uani 1 d .
C3D C -0.3272(7) -0.1831(4) 0.2737(4) 0.068(3) Uani 1 d .
N3D N -0.3955(6) -0.2216(3) 0.2868(3) 0.080(3) Uani 1 d .
C4D C -0.1718(7) -0.0826(4) 0.2814(5) 0.053(3) Uani 1 d .
C5D C -0.1495(7) -0.0727(4) 0.3335(5) 0.057(3) Uani 1 d .
C6D C -0.1631(7) -0.0080(5) 0.3544(5) 0.065(3) Uani 1 d .
H6D H -0.1878 0.0304 0.3344 0.078 Uiso 1 calc R
C7D C -0.1404(9) -0.0010(6) 0.4042(6) 0.084(4) Uani 1 d .
H7D H -0.1521 0.0419 0.4186 0.101 Uiso 1 calc R
C8D C -0.1003(10) -0.0572(6) 0.4328(4) 0.092(4) Uani 1 d .
H8D H -0.0813 -0.0529 0.467 0.111 Uiso 1 calc R
C9D C -0.0884(10) -0.1197(6) 0.4109(5) 0.092(4) Uani 1 d .
H9D H -0.061 -0.1578 0.4308 0.11 Uiso 1 calc R
C10D C -0.1137(9) -0.1288(5) 0.3629(5) 0.073(3) Uani 1 d .
H10D H -0.1073 -0.1727 0.3493 0.087 Uiso 1 calc R
N2D N -0.1517(6) -0.0735(3) 0.2058(3) 0.053(2) Uani 1 d .
N1E N 0.1195(5) -0.0221(3) 0.2145(3) 0.048(2) Uani 1 d .
C1E C 0.1319(7) -0.0946(4) 0.1549(3) 0.058(3) Uani 1 d .
H1E H 0.1083 -0.1226 0.1272 0.07 Uiso 1 calc R
C2E C 0.2527(6) -0.0892(4) 0.1819(4) 0.052(3) Uani 1 d .
C3E C 0.3677(7) -0.1216(4) 0.1719(3) 0.058(3) Uani 1 d .
N3E N 0.4585(6) -0.1472(3) 0.1628(3) 0.067(2) Uani 1 d .
C4E C 0.2414(6) -0.0431(4) 0.2196(4) 0.050(3) Uani 1 d .
C5E C 0.3388(7) -0.0242(4) 0.2605(3) 0.052(3) Uani 1 d .
C6E C 0.4145(7) -0.0748(4) 0.2865(4) 0.058(3) Uani 1 d .
H6E H 0.4082 -0.1205 0.2752 0.069 Uiso 1 calc R
C7E C 0.4980(8) -0.0595(4) 0.3284(4) 0.068(3) Uani 1 d .
H7E H 0.5453 -0.0947 0.3465 0.082 Uiso 1 calc R
C8E C 0.5126(7) 0.0068(4) 0.3438(4) 0.068(3) Uani 1 d .
H8E H 0.5712 0.0176 0.3723 0.081 Uiso 1 calc R
C9E C 0.4417(8) 0.0581(4) 0.3179(4) 0.062(3) Uani 1 d .
H9E H 0.4514 0.1039 0.3287 0.075 Uiso 1 calc R
C10E C 0.3569(7) 0.0427(4) 0.2762(4) 0.057(3) Uani 1 d .
H10E H 0.3106 0.0783 0.2582 0.069 Uiso 1 calc R
N2E N 0.0546(6) -0.0540(3) 0.1742(3) 0.055(2) Uani 1 d .
N1F N -0.1056(5) 0.0714(3) 0.1792(3) 0.052(2) Uani 1 d .
C1F C -0.1592(7) 0.1285(4) 0.1586(4) 0.056(3) Uani 1 d .
H1F H -0.1505 0.1724 0.1731 0.068 Uiso 1 calc R
C2F C -0.2279(8) 0.1149(4) 0.1141(4) 0.054(3) Uani 1 d .
C3F C -0.3089(10) 0.1602(5) 0.0828(4) 0.078(3) Uani 1 d .
N3F N -0.3771(9) 0.1968(4) 0.0591(4) 0.104(3) Uani 1 d .
C4F C -0.2162(7) 0.0445(4) 0.1066(4) 0.049(2) Uani 1 d .
C5F C -0.2746(9) 0.0041(5) 0.0657(5) 0.066(3) Uani 1 d .
C6F C -0.2632(9) 0.0231(5) 0.0206(6) 0.079(3) Uani 1 d .
H6F H -0.2138 0.0623 0.016 0.095 Uiso 1 calc R
C7F C -0.3234(11) -0.0142(7) -0.0206(5) 0.100(4) Uani 1 d .
H7F H -0.3175 0.0001 -0.0525 0.12 Uiso 1 calc R
C8F C -0.3906(11) -0.0719(6) -0.0123(6) 0.097(4) Uani 1 d .
H8F H -0.4273 -0.0986 -0.0392 0.116 Uiso 1 calc R
C9F C -0.4071(10) -0.0925(5) 0.0320(6) 0.085(4) Uani 1 d .
H9F H -0.4585 -0.1313 0.0356 0.103 Uiso 1 calc R
C10F C -0.3490(8) -0.0569(5) 0.0721(4) 0.074(3) Uani 1 d .
H10F H -0.3573 -0.072 0.1035 0.089 Uiso 1 calc R
N2F N -0.1438(6) 0.0208(3) 0.1466(3) 0.051(2) Uani 1 d .
H1 H 0.120(5) 0.190(3) 0.363(2) 0.031(19) Uiso 1 d .
H2 H -0.143(7) -0.088(4) 0.121(3) 0.07(2) Uiso 1 d .

loop_
_atom_site_aniso_label
_atom_site_aniso_U_11
_atom_site_aniso_U_22
_atom_site_aniso_U_33
_atom_site_aniso_U_23
_atom_site_aniso_U_13
_atom_site_aniso_U_12
Fe1 0.0248(6) 0.0154(6) 0.1128(13) -0.0007(7) 0.0209(6) -0.0005(5)
B1 0.029(5) 0.022(6) 0.118(12) -0.005(7) 0.031(6) 0.000(4)
N1A 0.030(3) 0.020(4) 0.110(8) 0.004(5) 0.025(4) 0.006(3)
C1A 0.029(4) 0.016(5) 0.117(10) 0.002(5) 0.021(5) -0.007(4)
C2A 0.033(4) 0.011(5) 0.118(10) 0.008(5) 0.022(5) -0.002(4)
C3A 0.034(4) 0.029(5) 0.133(10) 0.004(5) 0.023(5) 0.010(4)
N3A 0.040(4) 0.039(5) 0.159(9) 0.019(5) 0.037(5) -0.004(4)
C4A 0.037(5) 0.021(5) 0.097(10) 0.008(6) 0.017(6) 0.006(4)
C5A 0.034(4) 0.033(6) 0.114(11) 0.014(7) 0.018(6) 0.002(4)
C6A 0.043(5) 0.027(6) 0.108(11) 0.002(6) 0.033(6) 0.002(4)
C7A 0.052(5) 0.052(7) 0.094(10) -0.001(7) 0.029(6) 0.004(5)
C8A 0.089(8) 0.086(9) 0.096(11) 0.012(9) 0.016(7) 0.002(7)
C9A 0.099(8) 0.062(9) 0.124(13) 0.027(9) 0.023(9) 0.013(6)
C10A 0.067(6) 0.045(7) 0.129(12) 0.012(8) 0.026(8) 0.006(5)
N2A 0.023(3) 0.023(4) 0.103(8) -0.007(4) 0.015(4) -0.003(3)
N1B 0.036(4) 0.014(4) 0.109(7) -0.005(4) 0.022(4) -0.003(3)
C1B 0.048(5) 0.015(4) 0.127(9) -0.015(5) 0.034(5) -0.001(4)
C2B 0.032(5) 0.023(5) 0.132(10) -0.011(5) 0.035(5) -0.006(4)
C3B 0.034(4) 0.020(5) 0.136(10) -0.013(5) 0.032(5) -0.010(4)
N3B 0.040(4) 0.047(5) 0.139(8) -0.015(5) 0.035(4) -0.001(4)
C4B 0.029(4) 0.011(4) 0.106(9) 0.008(5) 0.023(5) 0.006(3)
C5B 0.020(4) 0.024(5) 0.104(8) 0.009(5) 0.016(4) 0.008(4)
C6B 0.025(4) 0.031(6) 0.105(9) 0.011(5) 0.020(5) 0.004(4)
C7B 0.032(4) 0.044(6) 0.115(9) 0.003(6) 0.023(5) 0.007(4)
C8B 0.033(5) 0.064(7) 0.097(9) -0.010(6) 0.020(5) -0.002(5)
C9B 0.042(5) 0.046(6) 0.113(10) 0.018(6) 0.022(6) 0.012(5)
C10B 0.036(4) 0.035(5) 0.111(9) -0.002(5) 0.022(5) -0.007(4)
N2B 0.038(4) 0.022(4) 0.107(7) -0.013(4) 0.029(4) -0.005(3)
N1C 0.044(4) 0.018(4) 0.092(7) -0.010(4) 0.015(4) -0.013(3)
C1C 0.043(5) 0.030(6) 0.115(11) 0.004(6) 0.028(6) -0.006(4)
C2C 0.047(5) 0.048(7) 0.080(10) 0.004(6) 0.005(5) -0.001(5)
C3C 0.087(8) 0.059(8) 0.129(13) 0.009(8) -0.003(8) 0.003(6)
N3C 0.134(9) 0.079(8) 0.171(13) 0.015(7) -0.027(8) -0.009(7)
C4C 0.048(5) 0.038(7) 0.108(11) -0.016(7) 0.019(6) -0.010(5)
C5C 0.069(7) 0.055(7) 0.125(12) -0.006(7) 0.014(7) 0.001(6)
C6C 0.130(12) 0.094(10) 0.156(15) -0.049(9) -0.031(10) -0.013(9)
C7C 0.115(12) 0.134(14) 0.20(2) -0.020(13) -0.005(12) -0.003(11)
C8C 0.165(19) 0.18(2) 0.18(2) -0.037(15) -0.054(16) -0.023(15)
C9C 0.28(2) 0.079(10) 0.130(17) -0.048(10) 0.081(16) -0.045(14)
C10C 0.087(8) 0.078(8) 0.180(15) 0.000(9) 0.052(9) 0.014(7)
N2C 0.024(3) 0.047(5) 0.090(7) 0.007(5) 0.009(4) 0.002(3)
B2 0.038(5) 0.017(5) 0.090(10) -0.007(6) 0.016(6) 0.001(4)
N1D 0.035(4) 0.020(4) 0.093(7) 0.001(4) 0.020(4) 0.005(3)
C1D 0.021(4) 0.021(5) 0.151(12) -0.018(6) 0.021(6) 0.005(4)
C2D 0.021(4) 0.018(5) 0.147(11) -0.012(6) 0.029(6) 0.001(4)
C3D 0.028(4) 0.032(5) 0.145(10) 0.000(6) 0.021(5) -0.009(4)
N3D 0.043(4) 0.032(4) 0.170(9) 0.009(5) 0.031(5) 0.009(4)
C4D 0.019(4) 0.035(6) 0.111(10) 0.002(6) 0.031(5) 0.012(4)
C5D 0.033(4) 0.028(6) 0.118(11) -0.001(7) 0.034(5) -0.006(4)
C6D 0.035(5) 0.051(7) 0.113(11) 0.006(7) 0.026(6) -0.007(4)
C7D 0.061(6) 0.061(8) 0.137(13) 0.013(9) 0.038(7) -0.008(5)
C8D 0.099(8) 0.072(9) 0.106(11) -0.003(8) 0.019(7) 0.004(7)
C9D 0.108(9) 0.061(8) 0.109(13) 0.000(8) 0.023(9) 0.007(6)
C10D 0.087(7) 0.037(6) 0.098(11) 0.002(7) 0.024(7) 0.014(5)
N2D 0.039(4) 0.023(4) 0.098(8) 0.001(4) 0.018(4) 0.009(3)
N1E 0.021(3) 0.019(4) 0.108(7) 0.000(4) 0.023(4) 0.002(3)
C1E 0.048(5) 0.037(5) 0.093(9) -0.010(5) 0.025(5) 0.004(4)
C2E 0.023(4) 0.026(5) 0.110(9) 0.004(5) 0.022(5) -0.001(3)
C3E 0.034(4) 0.023(5) 0.122(9) 0.000(5) 0.024(5) -0.004(4)
N3E 0.038(4) 0.031(4) 0.139(8) -0.011(4) 0.031(4) -0.004(3)
C4E 0.025(4) 0.024(5) 0.106(9) -0.005(5) 0.025(5) -0.007(4)
C5E 0.034(4) 0.022(5) 0.104(8) -0.001(5) 0.024(5) 0.001(4)
C6E 0.037(4) 0.032(5) 0.107(9) -0.001(5) 0.019(5) 0.006(4)
C7E 0.051(5) 0.037(6) 0.117(10) -0.007(6) 0.013(6) 0.016(4)
C8E 0.037(5) 0.040(6) 0.126(10) -0.007(6) 0.011(5) -0.005(4)
C9E 0.044(5) 0.035(5) 0.108(9) -0.010(6) 0.014(6) 0.002(5)
C10E 0.026(4) 0.028(6) 0.120(10) -0.003(5) 0.020(5) 0.006(4)
N2E 0.036(4) 0.026(4) 0.103(7) -0.015(4) 0.013(4) -0.002(3)
N1F 0.030(3) 0.024(4) 0.107(7) -0.008(4) 0.026(4) 0.004(3)
C1F 0.035(4) 0.026(5) 0.113(10) -0.003(6) 0.027(5) 0.011(4)
C2F 0.046(5) 0.024(6) 0.089(9) -0.001(5) 0.004(5) 0.000(4)
C3F 0.076(7) 0.032(6) 0.124(11) 0.011(6) 0.016(7) 0.000(5)
N3F 0.126(8) 0.048(6) 0.129(9) 0.016(5) -0.009(6) 0.012(5)
C4F 0.041(5) 0.040(6) 0.065(8) 0.000(5) 0.004(5) 0.005(4)
C5F 0.067(6) 0.063(8) 0.070(10) 0.000(7) 0.019(6) 0.026(6)
C6F 0.062(6) 0.071(7) 0.105(12) -0.020(8) 0.020(7) 0.003(5)
C7F 0.099(9) 0.105(10) 0.093(11) -0.020(9) 0.011(8) 0.040(8)
C8F 0.088(8) 0.060(8) 0.140(15) -0.023(8) 0.013(9) -0.003(7)
C9F 0.072(7) 0.052(7) 0.130(14) -0.002(8) 0.011(8) 0.000(6)
C10F 0.050(5) 0.045(6) 0.125(11) -0.018(7) 0.007(6) 0.003(5)
N2F 0.036(4) 0.025(4) 0.092(7) -0.013(4) 0.014(4) -0.004(3)

loop_
_atom_type_symbol
_atom_type_description
_atom_type_scat_dispersion_real
_atom_type_scat_dispersion_imag
_atom_type_scat_source
C C 0.0181 0.0091 'International Tables Vol C Tables 4.2.6.8 and 6.1.1.4'
H H 0 0 'International Tables Vol C Tables 4.2.6.8 and 6.1.1.4'
B B 0.009 0.0039 'International Tables Vol C Tables 4.2.6.8 and 6.1.1.4'
N N 0.0311 0.018 'International Tables Vol C Tables 4.2.6.8 and 6.1.1.4'
Fe Fe -1.1336 3.1974 'International Tables Vol C Tables 4.2.6.8 and 6.1.1.4'

loop_
_geom_angle_atom_site_label_1
_geom_angle_atom_site_label_2
_geom_angle_atom_site_label_3
_geom_angle
N1C Fe1 N1F 179.0(3)
N1C Fe1 N1E 91.2(3)
N1F Fe1 N1E 88.7(3)
N1C Fe1 N1D 89.2(3)
N1F Fe1 N1D 89.8(3)
N1E Fe1 N1D 79.3(2)
N1C Fe1 N1B 88.6(3)
N1F Fe1 N1B 91.5(3)
N1E Fe1 N1B 179.4(2)
N1D Fe1 N1B 100.1(2)
N1C Fe1 N1A 90.6(3)
N1F Fe1 N1A 90.4(3)
N1E Fe1 N1A 100.5(2)
N1D Fe1 N1A 179.6(3)
N1B Fe1 N1A 80.1(2)
N2A B1 N2B 108.6(8)
N2A B1 N2C 110.2(7)
N2B B1 N2C 108.3(6)
N2A B1 H1 108(3)
N2B B1 H1 109(3)
N2C B1 H1 112(3)
C4A N1A N2A 108.7(7)
C4A N1A Fe1 140.5(7)
N2A N1A Fe1 110.2(6)
N2A C1A C2A 107.4(8)
N2A C1A H1A 126.3
C2A C1A H1A 126.3
C1A C2A C4A 107.3(8)
C1A C2A C3A 124.8(9)
C4A C2A C3A 127.9(11)
N3A C3A C2A 176.7(10)
N1A C4A C2A 107.2(10)
N1A C4A C5A 125.8(8)
C2A C4A C5A 127.0(9)
C10A C5A C6A 116.5(11)
C10A C5A C4A 119.9(10)
C6A C5A C4A 123.6(9)
C7A C6A C5A 122.2(10)
C7A C6A H6A 118.9
C5A C6A H6A 118.9
C6A C7A C8A 120.3(10)
C6A C7A H7A 119.9
C8A C7A H7A 119.9
C7A C8A C9A 120.5(12)
C7A C8A H8A 119.7
C9A C8A H8A 119.7
C8A C9A C10A 118.3(11)
C8A C9A H9A 120.8
C10A C9A H9A 120.8
C9A C10A C5A 122.2(11)
C9A C10A H10A 118.9
C5A C10A H10A 118.9
C1A N2A N1A 109.3(8)
C1A N2A B1 125.0(9)
N1A N2A B1 125.2(7)
C4B N1B N2B 106.4(6)
C4B N1B Fe1 140.4(6)
N2B N1B Fe1 113.2(4)
N2B C1B C2B 109.1(8)
N2B C1B H1B 125.4
C2B C1B H1B 125.4
C1B C2B C3B 126.8(9)
C1B C2B C4B 104.0(7)
C3B C2B C4B 129.1(8)
N3B C3B C2B 178.9(10)
N1B C4B C2B 110.0(7)
N1B C4B C5B 123.3(8)
C2B C4B C5B 126.5(6)
C6B C5B C10B 119.2(8)
C6B C5B C4B 121.4(7)
C10B C5B C4B 119.4(7)
C7B C6B C5B 119.9(7)
C7B C6B H6B 120
C5B C6B H6B 120
C8B C7B C6B 121.8(8)
C8B C7B H7B 119.1
C6B C7B H7B 119.1
C7B C8B C9B 118.0(9)
C7B C8B H8B 121
C9B C8B H8B 121
C10B C9B C8B 120.5(8)
C10B C9B H9B 119.8
C8B C9B H9B 119.8
C9B C10B C5B 120.7(8)
C9B C10B H10B 119.7
C5B C10B H10B 119.7
C1B N2B N1B 110.5(6)
C1B N2B B1 127.3(8)
N1B N2B B1 121.9(7)
C1C N1C N2C 103.2(8)
C1C N1C Fe1 134.4(7)
N2C N1C Fe1 122.4(6)
N1C C1C C2C 112.1(8)
N1C C1C H1C 124
C2C C1C H1C 124
C1C C2C C4C 104.8(9)
C1C C2C C3C 126.9(10)
C4C C2C C3C 128.3(12)
N3C C3C C2C 176.6(13)
N2C C4C C2C 106.6(9)
N2C C4C C5C 126.9(9)
C2C C4C C5C 126.5(11)
C6C C5C C10C 118.6(12)
C6C C5C C4C 121.6(11)
C10C C5C C4C 119.8(11)
C5C C6C C7C 121.4(14)
C5C C6C H6C 119.3
C7C C6C H6C 119.3
C8C C7C C6C 121.9(16)
C8C C7C H7C 119
C6C C7C H7C 119
C9C C8C C7C 117(2)
C9C C8C H8C 121.5
C7C C8C H8C 121.5
C8C C9C C10C 123.8(18)
C8C C9C H9C 118.1
C10C C9C H9C 118.1
C9C C10C C5C 117.3(13)
C9C C10C H10C 121.4
C5C C10C H10C 121.4
C4C N2C N1C 113.3(7)
C4C N2C B1 129.5(9)
N1C N2C B1 117.1(9)
N2D B2 N2F 107.7(7)
N2D B2 N2E 108.3(8)
N2F B2 N2E 110.2(6)
N2D B2 H2 114(3)
N2F B2 H2 101(3)
N2E B2 H2 115(3)
C4D N1D N2D 106.8(7)
C4D N1D Fe1 140.5(7)
N2D N1D Fe1 112.0(6)
N2D C1D C2D 108.8(9)
N2D C1D H1D 125.6
C2D C1D H1D 125.6
C1D C2D C3D 127.0(9)
C1D C2D C4D 104.3(8)
C3D C2D C4D 128.6(11)
N3D C3D C2D 177.5(11)
N1D C4D C2D 110.0(10)
N1D C4D C5D 123.9(8)
C2D C4D C5D 125.9(9)
C10D C5D C6D 120.0(11)
C10D C5D C4D 118.4(10)
C6D C5D C4D 121.6(10)
C7D C6D C5D 119.6(10)
C7D C6D H6D 120.2
C5D C6D H6D 120.2
C6D C7D C8D 119.4(11)
C6D C7D H7D 120.3
C8D C7D H7D 120.3
C9D C8D C7D 119.1(12)
C9D C8D H8D 120.5
C7D C8D H8D 120.5
C10D C9D C8D 123.0(12)
C10D C9D H9D 118.5
C8D C9D H9D 118.5
C9D C10D C5D 118.8(11)
C9D C10D H10D 120.6
C5D C10D H10D 120.6
C1D N2D N1D 110.0(8)
C1D N2D B2 125.1(9)
N1D N2D B2 124.4(7)
C4E N1E N2E 106.8(6)
C4E N1E Fe1 139.8(6)
N2E N1E Fe1 113.3(4)
N2E C1E C2E 107.8(8)
N2E C1E H1E 126.1
C2E C1E H1E 126.1
C1E C2E C4E 106.1(7)
C1E C2E C3E 126.4(9)
C4E C2E C3E 127.4(7)
N3E C3E C2E 178.4(10)
N1E C4E C2E 108.4(7)
N1E C4E C5E 123.2(8)
C2E C4E C5E 128.2(7)
C10E C5E C6E 117.8(8)
C10E C5E C4E 122.2(7)
C6E C5E C4E 119.9(7)
C7E C6E C5E 121.2(8)
C7E C6E H6E 119.4
C5E C6E H6E 119.4
C8E C7E C6E 119.9(8)
C8E C7E H7E 120.1
C6E C7E H7E 120.1
C7E C8E C9E 120.0(9)
C7E C8E H8E 120
C9E C8E H8E 120
C10E C9E C8E 120.3(8)
C10E C9E H9E 119.9
C8E C9E H9E 119.9
C9E C10E C5E 120.7(8)
C9E C10E H10E 119.6
C5E C10E H10E 119.6
C1E N2E N1E 110.9(6)
C1E N2E B2 125.4(7)
N1E N2E B2 122.5(7)
C1F N1F N2F 105.1(7)
C1F N1F Fe1 132.4(7)
N2F N1F Fe1 122.2(5)
N1F C1F C2F 110.8(8)
N1F C1F H1F 124.6
C2F C1F H1F 124.6
C1F C2F C4F 106.4(8)
C1F C2F C3F 128.0(8)
C4F C2F C3F 125.2(9)
N3F C3F C2F 177.2(13)
N2F C4F C2F 105.6(8)
N2F C4F C5F 126.0(8)
C2F C4F C5F 128.4(9)
C6F C5F C4F 120.3(11)
C6F C5F C10F 118.4(11)
C4F C5F C10F 121.3(11)
C5F C6F C7F 121.7(12)
C5F C6F H6F 119.2
C7F C6F H6F 119.2
C8F C7F C6F 117.2(12)
C8F C7F H7F 121.4
C6F C7F H7F 121.4
C9F C8F C7F 123.7(13)
C9F C8F H8F 118.2
C7F C8F H8F 118.2
C8F C9F C10F 119.6(12)
C8F C9F H9F 120.2
C10F C9F H9F 120.2
C9F C10F C5F 119.4(11)
C9F C10F H10F 120.3
C5F C10F H10F 120.3
C4F N2F N1F 112.1(7)
C4F N2F B2 131.0(8)
N1F N2F B2 116.9(7)

loop_
_geom_bond_atom_site_label_1
_geom_bond_atom_site_label_2
_geom_bond_distance
Fe1 N1C 2.043(7)
Fe1 N1F 2.096(7)
Fe1 N1E 2.247(6)
Fe1 N1D 2.249(6)
Fe1 N1B 2.251(6)
Fe1 N1A 2.259(6)
B1 N2A 1.511(12)
B1 N2B 1.555(10)
B1 N2C 1.559(11)
B1 H1 1.07(6)
N1A C4A 1.334(10)
N1A N2A 1.369(9)
C1A N2A 1.361(9)
C1A C2A 1.365(11)
C1A H1A 0.95
C2A C4A 1.424(11)
C2A C3A 1.455(12)
C3A N3A 1.134(9)
C4A C5A 1.458(12)
C5A C10A 1.397(13)
C5A C6A 1.402(12)
C6A C7A 1.342(11)
C6A H6A 0.95
C7A C8A 1.383(13)
C7A H7A 0.95
C8A C9A 1.383(14)
C8A H8A 0.95
C9A C10A 1.384(13)
C9A H9A 0.95
C10A H10A 0.95
N1B C4B 1.342(8)
N1B N2B 1.378(8)
C1B N2B 1.330(9)
C1B C2B 1.395(10)
C1B H1B 0.95
C2B C3B 1.405(10)
C2B C4B 1.425(11)
C3B N3B 1.153(8)
C4B C5B 1.473(11)
C5B C6B 1.385(10)
C5B C10B 1.388(10)
C6B C7B 1.378(11)
C6B H6B 0.95
C7B C8B 1.368(11)
C7B H7B 0.95
C8B C9B 1.416(11)
C8B H8B 0.95
C9B C10B 1.364(11)
C9B H9B 0.95
C10B H10B 0.95
N1C C1C 1.357(10)
N1C N2C 1.361(9)
C1C C2C 1.360(11)
C1C H1C 0.95
C2C C4C 1.406(11)
C2C C3C 1.412(15)
C3C N3C 1.155(13)
C4C N2C 1.310(11)
C4C C5C 1.461(14)
C5C C6C 1.312(14)
C5C C10C 1.450(13)
C6C C7C 1.435(18)
C6C H6C 0.95
C7C C8C 1.37(2)
C7C H7C 0.95
C8C C9C 1.34(2)
C8C H8C 0.95
C9C C10C 1.430(17)
C9C H9C 0.95
C10C H10C 0.95
B2 N2D 1.532(12)
B2 N2F 1.564(10)
B2 N2E 1.570(10)
B2 H2 1.34(7)
N1D C4D 1.335(10)
N1D N2D 1.372(9)
C1D N2D 1.346(9)
C1D C2D 1.384(12)
C1D H1D 0.95
C2D C3D 1.408(12)
C2D C4D 1.425(12)
C3D N3D 1.147(9)
C4D C5D 1.456(12)
C5D C10D 1.391(12)
C5D C6D 1.416(12)
C6D C7D 1.386(12)
C6D H6D 0.95
C7D C8D 1.390(13)
C7D H7D 0.95
C8D C9D 1.387(13)
C8D H8D 0.95
C9D C10D 1.343(12)
C9D H9D 0.95
C10D H10D 0.95
N1E C4E 1.337(8)
N1E N2E 1.371(8)
C1E N2E 1.321(9)
C1E C2E 1.376(10)
C1E H1E 0.95
C2E C4E 1.413(11)
C2E C3E 1.439(10)
C3E N3E 1.149(8)
C4E C5E 1.457(11)
C5E C10E 1.389(10)
C5E C6E 1.402(10)
C6E C7E 1.382(11)
C6E H6E 0.95
C7E C8E 1.371(10)
C7E H7E 0.95
C8E C9E 1.386(11)
C8E H8E 0.95
C9E C10E 1.384(11)
C9E H9E 0.95
C10E H10E 0.95
N1F C1F 1.342(9)
N1F N2F 1.368(8)
C1F C2F 1.363(11)
C1F H1F 0.95
C2F C4F 1.407(10)
C2F C3F 1.430(13)
C3F N3F 1.147(11)
C4F N2F 1.333(10)
C4F C5F 1.446(12)
C5F C6F 1.346(13)
C5F C10F 1.459(13)
C6F C7F 1.426(14)
C6F H6F 0.95
C7F C8F 1.376(15)
C7F H7F 0.95
C8F C9F 1.345(14)
C8F H8F 0.95
C9F C10F 1.380(13)
C9F H9F 0.95
C10F H10F 0.95
